data_1534018
loop_
_publ_author_name
'Krebs, B.'
'Jacobsen, H.J.'

_publ_section_title
;
 Darstellung und Struktur von Na4 Ge Se4 (H2 O)14
;
_journal_name_full 'Zeitschrift fuer Anorganische und Allgemeine Chemie'
_journal_page_first 97
_journal_page_last 104
_journal_volume 421
_journal_year 1976
_chemical_formula_sum 'Ge H28 Na4 O14 Se4'
_chemical_name_systematic 'Na4 (Ge Se4) (H2 O)14'
_space_group_IT_number 5
_symmetry_space_group_name_Hall 'C 2y'
_symmetry_space_group_name_H-M 'C 1 2 1'
_cell_angle_alpha 90
_cell_angle_beta 107.4
_cell_angle_gamma 90
_cell_formula_units_Z 2
_cell_length_a 12.862
_cell_length_b 11.205
_cell_length_c 8.141
_cell_volume 1119.582
_citation_journal_id_ASTM ZAACAB
_cod_data_source_file Krebs_ZAACAB_1976_1308.cif
_cod_data_source_block H28Ge1Na4O14Se4
_cod_original_formula_sum 'H28 Ge1 Na4 O14 Se4'
_cod_database_code 1534018

loop_
_symmetry_equiv_pos_as_xyz
x,y,z
-x,y,-z
x+1/2,y+1/2,z
-x+1/2,y+1/2,-z

loop_
_atom_site_label
_atom_site_type_symbol
_atom_site_fract_x
_atom_site_fract_y
_atom_site_fract_z
_atom_site_occupancy
_atom_site_U_iso_or_equiv
Na1 Na+1 0.147 0.2782 0.5812 1 0.0
O7 O-2 0.1811 -0.2329 0.4795 1 0.0
H1 H+1 0.414 0.035 0.139 1 0.0
O1 O-2 0.4737 0.0792 0.1914 1 0.0
Se1 Se-2 0.149 0.1221 0.134 1 0.0
O4 O-2 0.36 -0.4327 0.4489 1 0.0
H8 H+1 0.408 -0.44 0.39 1 0.0
O6 O-2 0.3522 -0.0124 0.4135 1 0.0
H7 H+1 0.392 -0.442 0.571 1 0.0
H2 H+1 0.443 0.166 0.176 1 0.0
O3 O-2 0.2222 -0.2808 0.1442 1 0.0
H10 H+1 0.002 0.248 0.199 1 0.0
H6 H+1 0.252 -0.294 0.074 1 0.0
H4 H+1 0.239 0.421 0.138 1 0.0
H9 H+1 0.04 0.36 0.278 1 0.0
Na2 Na+1 0.1666 -0.4268 0.3205 1 0.0
O5 O-2 0.001 0.2979 0.3009 1 0.0
H3 H+1 0.147 0.365 0.096 1 0.0
H12 H+1 0.413 0.011 0.373 1 0.0
H11 H+1 0.283 0.012 0.333 1 0.0
H13 H+1 0.127 -0.194 0.473 1 0.0
O2 O-2 0.1702 0.4309 0.0882 1 0.0
Se2 Se-2 0.4532 0.3794 0.203 1 0.0
Ge1 Ge+4 0 0 0 1 0.0
H14 H+1 0.2 -0.28 0.55 1 0.0
H5 H+1 0.173 -0.217 0.123 1 0.0
